data_4130357
loop_
_publ_author_name
'Dornan, Peter K.'
'Lee, Daniel'
'Grubbs, Robert H.'

_publ_section_title
;
 Tandem Olefin Metathesis/Oxidative Cyclization: Synthesis of
 Tetrahydrofuran Diols from Simple Olefins.
;
_journal_issue 20
_journal_name_full 'Journal of the American Chemical Society'
_journal_page_first 6372
_journal_page_last 6375
_journal_paper_doi 10.1021/jacs.6b02653
_journal_volume 138
_journal_year 2016
_chemical_formula_sum 'C11 H18 O7'
_chemical_formula_weight 262.25
_space_group_crystal_system monoclinic
_space_group_IT_number 14
_space_group_name_Hall '-P 2ybc'
_space_group_name_H-M_alt 'P 1 21/c 1'
_atom_sites_solution_hydrogens mixed
_atom_sites_solution_primary direct
_atom_sites_solution_secondary difmap
_audit_creation_method SHELXL-2014/7
_cell_angle_alpha 90
_cell_angle_beta 117.1498(12)
_cell_angle_gamma 90
_cell_formula_units_Z 4
_cell_length_a 12.0771(4)
_cell_length_b 10.1622(4)
_cell_length_c 11.7693(4)
_cell_measurement_reflns_used 9871
_cell_measurement_temperature 100(2)
_cell_measurement_theta_max 74.55
_cell_measurement_theta_min 5.99
_cell_volume 1285.29(8)
_computing_cell_refinement 'SAINT v8.34A (Bruker-AXS, 2007)'
_computing_data_collection 'APEX3 v2015.5-2 (Bruker-AXS, 2015)'
_computing_data_reduction 'SAINT v8.34A (Bruker-AXS, 2007)'
_computing_molecular_graphics 'Bruker SHELXTL'
_computing_publication_material 'Bruker SHELXTL'
_computing_structure_refinement 'SHELXL-2014/7 (Sheldrick, 2014)'
_computing_structure_solution 'SHELXS-2013/1 (Sheldrick, 2013)'
_diffrn_ambient_temperature 100(2)
_diffrn_detector_area_resol_mean 10.24
_diffrn_measured_fraction_theta_full 0.999
_diffrn_measured_fraction_theta_max 0.997
_diffrn_measurement_device_type 'Bruker D8 VENTURE Kappa Duo PHOTON 100 CMOS'
_diffrn_measurement_method '\f and \w scans'
_diffrn_radiation_type CuK\a
_diffrn_radiation_wavelength 1.54178
_diffrn_reflns_av_R_equivalents 0.0406
_diffrn_reflns_av_unetI/netI 0.0228
_diffrn_reflns_Laue_measured_fraction_full 0.999
_diffrn_reflns_Laue_measured_fraction_max 0.997
_diffrn_reflns_limit_h_max 15
_diffrn_reflns_limit_h_min -15
_diffrn_reflns_limit_k_max 12
_diffrn_reflns_limit_k_min -10
_diffrn_reflns_limit_l_max 14
_diffrn_reflns_limit_l_min -14
_diffrn_reflns_number 17154
_diffrn_reflns_point_group_measured_fraction_full 0.999
_diffrn_reflns_point_group_measured_fraction_max 0.997
_diffrn_reflns_theta_full 67.679
_diffrn_reflns_theta_max 74.542
_diffrn_reflns_theta_min 4.114
_diffrn_source 'I\mS HB micro-focus sealed tube'
_exptl_absorpt_coefficient_mu 0.974
_exptl_absorpt_correction_T_max 0.7538
_exptl_absorpt_correction_T_min 0.6910
_exptl_absorpt_correction_type multi-scan
_exptl_absorpt_process_details 'SADABS-2014/5 (Sheldrick, 2014)'
_exptl_crystal_colour colourless
_exptl_crystal_density_diffrn 1.355
_exptl_crystal_density_method 'not measured'
_exptl_crystal_description Block
_exptl_crystal_F_000 560
_exptl_crystal_size_max 0.200
_exptl_crystal_size_mid 0.150
_exptl_crystal_size_min 0.100
_refine_diff_density_max 0.258
_refine_diff_density_min -0.224
_refine_diff_density_rms 0.047
_refine_ls_extinction_method none
_refine_ls_goodness_of_fit_ref 1.030
_refine_ls_hydrogen_treatment mixed
_refine_ls_matrix_type full
_refine_ls_number_parameters 174
_refine_ls_number_reflns 2628
_refine_ls_number_restraints 3
_refine_ls_restrained_S_all 1.030
_refine_ls_R_factor_all 0.0374
_refine_ls_R_factor_gt 0.0315
_refine_ls_shift/su_max 0.000
_refine_ls_shift/su_mean 0.000
_refine_ls_structure_factor_coef Fsqd
_refine_ls_weighting_details 'w=1/[\s^2^(Fo^2^)+(0.0383P)^2^+0.4539P] where P=(Fo^2^+2Fc^2^)/3'
_refine_ls_weighting_scheme calc
_refine_ls_wR_factor_gt 0.0766
_refine_ls_wR_factor_ref 0.0801
_reflns_Friedel_coverage 0.000
_reflns_number_gt 2314
_reflns_number_total 2628
_reflns_threshold_expression 'I > 2\s(I)'
_cod_data_source_file ja6b02653_si_003.cif
_cod_data_source_block P16048
_cod_original_sg_symbol_H-M 'P 21/c'
_cod_database_code 4130357
_shelx_shelxl_version_number 2014/7
_shelx_space_group_comment
; 
The symmetry employed for this shelxl refinement is uniquely defined 
by the following loop, which should always be used as a source of 
symmetry information in preference to the above space-group names. 
They are only intended as comments. 
;
_shelx_estimated_absorpt_t_min 0.829
_shelx_estimated_absorpt_t_max 0.909

loop_
_space_group_symop_operation_xyz
'x, y, z'
'-x, y+1/2, -z+1/2'
'-x, -y, -z'
'x, -y-1/2, z-1/2'

loop_
_atom_site_label
_atom_site_type_symbol
_atom_site_fract_x
_atom_site_fract_y
_atom_site_fract_z
_atom_site_U_iso_or_equiv
_atom_site_adp_type
_atom_site_occupancy
_atom_site_site_symmetry_order
_atom_site_calc_flag
_atom_site_refinement_flags_posn
_atom_site_refinement_flags_adp
O1 O -0.05730(8) 0.53601(9) 0.12519(8) 0.0223(2) Uani 1 1 d D .
H1O H -0.0676(15) 0.4560(14) 0.1379(15) 0.027 Uiso 1 1 d D U
O2 O 0.08969(8) 0.52242(9) 0.32849(8) 0.0238(2) Uani 1 1 d . .
C1 C 0.03244(10) 0.58527(12) 0.23255(10) 0.0163(2) Uani 1 1 d . .
C2 C 0.05298(10) 0.73099(11) 0.21669(10) 0.0149(2) Uani 1 1 d . .
H2 H -0.0304 0.7738 0.1699 0.018 Uiso 1 1 calc R U
O3 O 0.11619(7) 0.79139(8) 0.33838(7) 0.01588(17) Uani 1 1 d D .
H3O H 0.1914(12) 0.7904(15) 0.3608(14) 0.019 Uiso 1 1 d D U
O4 O 0.23659(7) 0.67378(8) 0.19888(8) 0.01708(18) Uani 1 1 d . .
C3 C 0.12209(10) 0.74641(12) 0.13613(10) 0.0159(2) Uani 1 1 d . .
H3 H 0.0705 0.7086 0.0492 0.019 Uiso 1 1 calc R U
C4 C 0.15674(10) 0.88809(12) 0.12336(11) 0.0188(2) Uani 1 1 d . .
H4A H 0.1598 0.9433 0.1940 0.023 Uiso 1 1 calc R U
H4B H 0.0965 0.9268 0.0410 0.023 Uiso 1 1 calc R U
C5 C 0.28594(10) 0.87529(12) 0.12988(11) 0.0182(2) Uani 1 1 d . .
H5A H 0.2795 0.8674 0.0432 0.022 Uiso 1 1 calc R U
H5B H 0.3383 0.9525 0.1730 0.022 Uiso 1 1 calc R U
C6 C 0.34028(10) 0.74959(11) 0.20731(10) 0.0152(2) Uani 1 1 d . .
H6 H 0.3854 0.6989 0.1684 0.018 Uiso 1 1 calc R U
C7 C 0.42761(10) 0.77281(11) 0.35001(11) 0.0159(2) Uani 1 1 d . .
O5 O 0.36034(8) 0.84500(9) 0.40147(8) 0.02019(19) Uani 1 1 d D .
H5O H 0.4047(14) 0.9024(15) 0.4482(14) 0.024 Uiso 1 1 d D U
C11 C 0.47111(11) 0.64298(13) 0.42221(13) 0.0246(3) Uani 1 1 d . .
H11A H 0.5280 0.6609 0.5121 0.037 Uiso 1 1 calc R U
H11B H 0.5143 0.5909 0.3845 0.037 Uiso 1 1 calc R U
H11C H 0.3990 0.5937 0.4164 0.037 Uiso 1 1 calc R U
C8 C 0.54020(10) 0.85267(12) 0.36432(11) 0.0169(2) Uani 1 1 d . .
O6 O 0.56708(9) 0.95893(9) 0.41523(10) 0.0289(2) Uani 1 1 d . .
O7 O 0.60441(7) 0.79044(8) 0.31500(8) 0.01971(19) Uani 1 1 d . .
C9 C 0.71932(11) 0.85353(12) 0.32999(13) 0.0217(3) Uani 1 1 d . .
H9A H 0.7663 0.8891 0.4175 0.026 Uiso 1 1 calc R U
H9B H 0.7000 0.9269 0.2685 0.026 Uiso 1 1 calc R U
C10 C 0.79384(13) 0.75090(16) 0.30541(18) 0.0394(4) Uani 1 1 d . .
H10A H 0.8135 0.6797 0.3678 0.059 Uiso 1 1 calc R U
H10B H 0.8712 0.7899 0.3132 0.059 Uiso 1 1 calc R U
H10C H 0.7458 0.7156 0.2190 0.059 Uiso 1 1 calc R U

loop_
_atom_site_aniso_label
_atom_site_aniso_U_11
_atom_site_aniso_U_22
_atom_site_aniso_U_33
_atom_site_aniso_U_23
_atom_site_aniso_U_13
_atom_site_aniso_U_12
O1 0.0229(4) 0.0177(4) 0.0200(4) 0.0015(3) 0.0042(3) -0.0059(3)
O2 0.0274(4) 0.0186(4) 0.0192(4) 0.0027(3) 0.0051(3) -0.0028(3)
C1 0.0150(5) 0.0180(6) 0.0177(5) -0.0009(4) 0.0092(4) -0.0009(4)
C2 0.0140(5) 0.0157(6) 0.0153(5) -0.0001(4) 0.0070(4) 0.0000(4)
O3 0.0152(4) 0.0173(4) 0.0161(4) -0.0021(3) 0.0079(3) -0.0002(3)
O4 0.0135(4) 0.0128(4) 0.0261(4) -0.0017(3) 0.0100(3) -0.0012(3)
C3 0.0136(5) 0.0193(6) 0.0147(5) -0.0004(4) 0.0064(4) -0.0003(4)
C4 0.0186(5) 0.0190(6) 0.0204(6) 0.0058(4) 0.0103(4) 0.0019(4)
C5 0.0185(5) 0.0205(6) 0.0176(5) 0.0015(4) 0.0100(4) -0.0023(4)
C6 0.0146(5) 0.0149(5) 0.0192(5) -0.0042(4) 0.0103(4) -0.0030(4)
C7 0.0144(5) 0.0165(6) 0.0189(5) -0.0021(4) 0.0095(4) 0.0001(4)
O5 0.0172(4) 0.0254(5) 0.0217(4) -0.0106(3) 0.0121(3) -0.0047(3)
C11 0.0208(6) 0.0250(7) 0.0289(6) 0.0079(5) 0.0120(5) 0.0033(5)
C8 0.0155(5) 0.0180(6) 0.0169(5) -0.0024(4) 0.0073(4) -0.0003(4)
O6 0.0296(5) 0.0261(5) 0.0400(5) -0.0166(4) 0.0236(4) -0.0100(4)
O7 0.0152(4) 0.0188(4) 0.0287(4) -0.0075(3) 0.0131(3) -0.0038(3)
C9 0.0163(5) 0.0200(6) 0.0314(6) -0.0035(5) 0.0132(5) -0.0049(4)
C10 0.0262(7) 0.0332(8) 0.0705(11) -0.0143(7) 0.0323(7) -0.0050(6)

loop_
_atom_type_symbol
_atom_type_description
_atom_type_scat_dispersion_real
_atom_type_scat_dispersion_imag
_atom_type_scat_source
C C 0.0181 0.0091 'International Tables Vol C Tables 4.2.6.8 and 6.1.1.4'
H H 0.0000 0.0000 'International Tables Vol C Tables 4.2.6.8 and 6.1.1.4'
O O 0.0492 0.0322 'International Tables Vol C Tables 4.2.6.8 and 6.1.1.4'

loop_
_geom_angle_atom_site_label_1
_geom_angle_atom_site_label_2
_geom_angle_atom_site_label_3
_geom_angle
C1 O1 H1O 108.3(11)
O2 C1 O1 124.14(11)
O2 C1 C2 125.00(10)
O1 C1 C2 110.86(9)
O3 C2 C1 109.80(9)
O3 C2 C3 112.75(9)
C1 C2 C3 109.88(9)
O3 C2 H2 108.1
C1 C2 H2 108.1
C3 C2 H2 108.1
C2 O3 H3O 109.0(10)
C6 O4 C3 111.36(8)
O4 C3 C4 106.98(8)
O4 C3 C2 107.31(9)
C4 C3 C2 114.16(9)
O4 C3 H3 109.4
C4 C3 H3 109.4
C2 C3 H3 109.4
C3 C4 C5 103.52(9)
C3 C4 H4A 111.1
C5 C4 H4A 111.1
C3 C4 H4B 111.1
C5 C4 H4B 111.1
H4A C4 H4B 109.0
C6 C5 C4 104.51(9)
C6 C5 H5A 110.8
C4 C5 H5A 110.8
C6 C5 H5B 110.8
C4 C5 H5B 110.8
H5A C5 H5B 108.9
O4 C6 C5 106.45(9)
O4 C6 C7 107.43(9)
C5 C6 C7 114.53(9)
O4 C6 H6 109.4
C5 C6 H6 109.4
C7 C6 H6 109.4
O5 C7 C8 109.45(9)
O5 C7 C11 109.13(9)
C8 C7 C11 109.59(9)
O5 C7 C6 107.70(9)
C8 C7 C6 109.53(9)
C11 C7 C6 111.41(10)
C7 O5 H5O 109.3(11)
C7 C11 H11A 109.5
C7 C11 H11B 109.5
H11A C11 H11B 109.5
C7 C11 H11C 109.5
H11A C11 H11C 109.5
H11B C11 H11C 109.5
O6 C8 O7 124.59(10)
O6 C8 C7 123.76(10)
O7 C8 C7 111.64(9)
C8 O7 C9 116.81(9)
O7 C9 C10 107.06(10)
O7 C9 H9A 110.3
C10 C9 H9A 110.3
O7 C9 H9B 110.3
C10 C9 H9B 110.3
H9A C9 H9B 108.6
C9 C10 H10A 109.5
C9 C10 H10B 109.5
H10A C10 H10B 109.5
C9 C10 H10C 109.5
H10A C10 H10C 109.5
H10B C10 H10C 109.5

loop_
_geom_bond_atom_site_label_1
_geom_bond_atom_site_label_2
_geom_bond_distance
O1 C1 1.3312(14)
O1 H1O 0.846(14)
O2 C1 1.2035(14)
C1 C2 1.5269(16)
C2 O3 1.4188(13)
C2 C3 1.5305(15)
C2 H2 1.0000
O3 H3O 0.822(13)
O4 C6 1.4346(13)
O4 C3 1.4388(13)
C3 C4 1.5258(16)
C3 H3 1.0000
C4 C5 1.5324(15)
C4 H4A 0.9900
C4 H4B 0.9900
C5 C6 1.5319(16)
C5 H5A 0.9900
C5 H5B 0.9900
C6 C7 1.5402(15)
C6 H6 1.0000
C7 O5 1.4191(13)
C7 C8 1.5254(15)
C7 C11 1.5269(17)
O5 H5O 0.813(14)
C11 H11A 0.9800
C11 H11B 0.9800
C11 H11C 0.9800
C8 O6 1.2054(15)
C8 O7 1.3225(14)
O7 C9 1.4645(13)
C9 C10 1.4896(18)
C9 H9A 0.9900
C9 H9B 0.9900
C10 H10A 0.9800
C10 H10B 0.9800
C10 H10C 0.9800

loop_
_geom_hbond_atom_site_label_D
_geom_hbond_atom_site_label_H
_geom_hbond_atom_site_label_A
_geom_hbond_distance_DH
_geom_hbond_distance_HA
_geom_hbond_distance_DA
_geom_hbond_angle_DHA
_geom_hbond_site_symmetry_A
O1 H1O O3 0.846(14) 1.836(14) 2.6735(12) 170.2(16) 2_545
C2 H2 O2 1.00 2.63 3.3447(14) 128.6 2
O3 H3O O4 0.822(13) 2.507(15) 2.9012(11) 110.7(12) .
O3 H3O O5 0.822(13) 1.952(13) 2.7467(11) 162.5(15) .
C4 H4B O2 0.99 2.52 3.3109(14) 136.9 4_575
O5 H5O O6 0.813(14) 2.241(15) 2.6892(12) 115.2(13) .
O5 H5O O6 0.813(14) 2.046(15) 2.7689(12) 148.0(15) 3_676
C9 H9A O1 0.99 2.52 3.4720(15) 161.8 4_676
C9 H9B O4 0.99 2.60 3.3400(15) 131.5 2_655

loop_
_geom_torsion_atom_site_label_1
_geom_torsion_atom_site_label_2
_geom_torsion_atom_site_label_3
_geom_torsion_atom_site_label_4
_geom_torsion
O2 C1 C2 O3 -19.64(15)
O1 C1 C2 O3 160.79(9)
O2 C1 C2 C3 104.92(13)
O1 C1 C2 C3 -74.65(11)
C6 O4 C3 C4 -10.35(11)
C6 O4 C3 C2 -133.26(9)
O3 C2 C3 O4 65.89(11)
C1 C2 C3 O4 -56.95(11)
O3 C2 C3 C4 -52.48(12)
C1 C2 C3 C4 -175.31(9)
O4 C3 C4 C5 23.06(11)
C2 C3 C4 C5 141.61(9)
C3 C4 C5 C6 -26.60(11)
C3 O4 C6 C5 -6.98(11)
C3 O4 C6 C7 116.15(9)
C4 C5 C6 O4 21.22(11)
C4 C5 C6 C7 -97.34(11)
O4 C6 C7 O5 -61.36(11)
C5 C6 C7 O5 56.63(12)
O4 C6 C7 C8 179.69(8)
C5 C6 C7 C8 -62.31(12)
O4 C6 C7 C11 58.28(11)
C5 C6 C7 C11 176.28(9)
O5 C7 C8 O6 1.88(16)
C11 C7 C8 O6 -117.77(13)
C6 C7 C8 O6 119.74(13)
O5 C7 C8 O7 -178.60(9)
C11 C7 C8 O7 61.76(12)
C6 C7 C8 O7 -60.74(12)
O6 C8 O7 C9 3.24(17)
C7 C8 O7 C9 -176.28(9)
C8 O7 C9 C10 162.77(12)
